data_1535736
loop_
_publ_author_name
'Murashova, E.V.'
'Trunov, V.K.'
'Velikodnyi, Yu.A.'

_publ_section_title
;
 Crystal structure of double pseudopyrovanadates Pb M' V2 O7 (M'= Mg, Zn)
;
_journal_name_full Kristallografiya
_journal_page_first 617
_journal_page_last 621
_journal_volume 36
_journal_year 1991
_chemical_formula_sum 'Mg O7 Pb V2'
_chemical_name_systematic 'Pb Mg (V2 O7)'
_space_group_IT_number 14
_symmetry_space_group_name_Hall '-P 2ybc'
_symmetry_space_group_name_H-M 'P 1 21/c 1'
_cell_angle_alpha 90
_cell_angle_beta 97.84
_cell_angle_gamma 90
_cell_formula_units_Z 8
_cell_length_a 6.854
_cell_length_b 15.007
_cell_length_c 11.49
_cell_volume 1170.791
_citation_journal_id_ASTM KRISAJ
_cod_data_source_file Murashova_KRISAJ_1991_1130.cif
_cod_data_source_block Mg1O7Pb1V2
_cod_original_formula_sum 'Mg1 O7 Pb1 V2'
_cod_database_code 1535736

loop_
_symmetry_equiv_pos_as_xyz
x,y,z
-x,y+1/2,-z+1/2
-x,-y,-z
x,-y-1/2,z-1/2

loop_
_atom_site_label
_atom_site_type_symbol
_atom_site_fract_x
_atom_site_fract_y
_atom_site_fract_z
_atom_site_occupancy
_atom_site_U_iso_or_equiv
Pb1 Pb+2 0.6566 0.12309 0.0529 1 0.0
O10 O-2 0.015 -0.1483 0.364 1 0.0
Pb2 Pb+2 0.893 0.01626 0.77285 1 0.0
V2 V+5 0.3706 0.0071 0.6453 1 0.0
Mg1 Mg+2 0.3741 0.1751 0.4379 1 0.0
O11 O-2 0.302 -0.2082 0.534 1 0.0
O5 O-2 0.425 0.1208 0.603 1 0.0
O6 O-2 0.566 -0.0587 0.651 1 0.0
O7 O-2 0.203 -0.0284 0.525 1 0.0
O12 O-2 0.01 0.3565 0.386 1 0.0
V1 V+5 0.5083 0.1961 0.7299 1 0.0
Mg2 Mg+2 0.0099 0.2506 0.2603 1 0.0
V3 V+5 0.1094 -0.1411 0.5048 1 0.0
V4 V+5 0.1558 0.3638 0.5204 1 0.0
O3 O-2 0.348 0.2898 0.534 1 0.0
O13 O-2 0.014 0.3514 0.633 1 0.0
O9 O-2 -0.059 -0.1625 0.598 1 0.0
O4 O-2 0.696 0.2663 0.714 1 0.0
O8 O-2 0.266 -0.0067 0.767 1 0.0
O2 O-2 0.325 0.2503 0.787 1 0.0
O1 O-2 0.6 0.1164 0.826 1 0.0
O14 O-2 0.248 0.4681 0.542 1 0.0
